data_4084185
loop_
_publ_author_name
'Seidel, G\"unter'
'F\"urstner, Alois'

_publ_section_title
;
 A Novel Boron Heterocycle Comprised of an Inner Boronium/Borate Adduct
;
_journal_issue 16
_journal_name_full Organometallics
_journal_page_first 4336
_journal_paper_doi 10.1021/om500619x
_journal_volume 33
_journal_year 2014
_chemical_compound_source toluene
_chemical_formula_moiety 'C20 H38 B2 S2'
_chemical_formula_sum 'C20 H38 B2 S2'
_chemical_formula_weight 364.24
_chemical_name_systematic
; 
 ? 
;
_space_group_IT_number 11
_symmetry_cell_setting monoclinic
_symmetry_Int_Tables_number 11
_symmetry_space_group_name_Hall '-P 2yb'
_symmetry_space_group_name_H-M 'P 1 21/m 1'
_atom_sites_solution_hydrogens geom
_atom_sites_solution_primary direct
_atom_sites_solution_secondary difmap
_cell_angle_alpha 90.00
_cell_angle_beta 105.500(2)
_cell_angle_gamma 90.00
_cell_formula_units_Z 2
_cell_length_a 6.4997(2)
_cell_length_b 12.9246(4)
_cell_length_c 12.0586(4)
_cell_measurement_reflns_used 53289
_cell_measurement_temperature 100
_cell_measurement_theta_max 33.14
_cell_measurement_theta_min 2.91
_cell_volume 976.15(5)
_computing_cell_refinement 'Denzo / Scalepack (Otwinowski 1997)'
_computing_data_collection 'Collect software (Nonius, 1998)'
_computing_data_reduction 'Denzo / Scalepack (Otwinowski 1997)'
_computing_molecular_graphics 'DIAMOND (Crystal Impact GbR, 2005)'
_computing_structure_refinement 'SHELXL-97 (Sheldrick, 1997)'
_computing_structure_solution 'SHELXS-97 (Sheldrick, 1990)'
_diffrn_ambient_temperature 100
_diffrn_measured_fraction_theta_full 0.996
_diffrn_measured_fraction_theta_max 0.996
_diffrn_measurement_device_type 'Nonius KappaCCD'
_diffrn_measurement_method 'CCD \w-scan'
_diffrn_radiation_monochromator graphite
_diffrn_radiation_source '0.3 mm focus rotating anode'
_diffrn_radiation_type MoK\a
_diffrn_radiation_wavelength 0.71073
_diffrn_reflns_av_R_equivalents 0.0391
_diffrn_reflns_av_sigmaI/netI 0.0224
_diffrn_reflns_limit_h_max 9
_diffrn_reflns_limit_h_min -9
_diffrn_reflns_limit_k_max 18
_diffrn_reflns_limit_k_min -19
_diffrn_reflns_limit_l_max 18
_diffrn_reflns_limit_l_min -18
_diffrn_reflns_number 30859
_diffrn_reflns_theta_full 27.75
_diffrn_reflns_theta_max 33.16
_diffrn_reflns_theta_min 3.25
_diffrn_standards_decay_% 0.00
_diffrn_standards_number 0
_exptl_absorpt_coefficient_mu 0.273
_exptl_absorpt_correction_T_max 1
_exptl_absorpt_correction_T_min 1
_exptl_absorpt_correction_type multi-scan
_exptl_absorpt_process_details 'Scalepack, Otwinowski (1997)'
_exptl_crystal_colour colorless
_exptl_crystal_density_diffrn 1.239
_exptl_crystal_density_meas ?
_exptl_crystal_density_method none
_exptl_crystal_description plate
_exptl_crystal_F_000 400
_exptl_crystal_size_max 0.24
_exptl_crystal_size_mid 0.20
_exptl_crystal_size_min 0.04
_refine_diff_density_max 0.503
_refine_diff_density_min -0.357
_refine_diff_density_rms 0.052
_refine_ls_extinction_method none
_refine_ls_goodness_of_fit_ref 0.805
_refine_ls_hydrogen_treatment constr
_refine_ls_matrix_type full
_refine_ls_number_parameters 119
_refine_ls_number_reflns 3841
_refine_ls_number_restraints 0
_refine_ls_restrained_S_all 0.805
_refine_ls_R_factor_all 0.0414
_refine_ls_R_factor_gt 0.0361
_refine_ls_shift/su_max 0.000
_refine_ls_shift/su_mean 0.000
_refine_ls_structure_factor_coef Fsqd
_refine_ls_weighting_details 'calc w=1/[\s^2^(Fo^2^)+(0.0734P)^2^+0.8244P] where P=(Fo^2^+2Fc^2^)/3'
_refine_ls_weighting_scheme calc
_refine_ls_wR_factor_gt 0.1008
_refine_ls_wR_factor_ref 0.1055
_reflns_number_gt 3486
_reflns_number_total 3841
_reflns_threshold_expression I>2\s(I)
_cod_data_source_file om500619x_si_001.cif
_cod_data_source_block 5504
_cod_depositor_comments
;
The following automatic conversions were performed:

'_geom_bond_publ_flag' value 'Y' changed to 'y' according to
/usr/data/users/saulius/crontab/automatic-downloads/rss-feeds/ACS/lib/dictionaries/cif_core.dic
dictionary named 'cif_core.dic' version 2.4.2 from 2011-04-26 (16
times).

'_geom_bond_publ_flag' value 'N' changed to 'n' according to
/usr/data/users/saulius/crontab/automatic-downloads/rss-feeds/ACS/lib/dictionaries/cif_core.dic
dictionary named 'cif_core.dic' version 2.4.2 from 2011-04-26 (21
time).

'_geom_angle_publ_flag' value 'Y' changed to 'y' according to
/usr/data/users/saulius/crontab/automatic-downloads/rss-feeds/ACS/lib/dictionaries/cif_core.dic
dictionary named 'cif_core.dic' version 2.4.2 from 2011-04-26 (27
times).

'_geom_angle_publ_flag' value 'N' changed to 'n' according
to
/usr/data/users/saulius/crontab/automatic-downloads/rss-feeds/ACS/lib/dictionaries/cif_core.dic
dictionary named 'cif_core.dic' version 2.4.2 from 2011-04-26 (53
times).

Automatic conversion script
Id: cif_fix_values 2281 2013-09-26 08:29:07Z andrius 

 Adding full bibliography for 4084185--4084191.cif.

The following automatic conversions were performed:

'_exptl_crystal_density_meas' value 'none' was changed to '?' - the
value is perceived as not measured.

Automatic conversion script
Id: cif_fix_values 3008 2015-01-20 13:52:24Z robertas 
;
_cod_original_sg_symbol_H-M P21/m
_cod_database_code 4084185

loop_
_symmetry_equiv_pos_as_xyz
'x, y, z'
'-x, y+1/2, -z'
'-x, -y, -z'
'x, -y-1/2, z'

loop_
_atom_site_label
_atom_site_type_symbol
_atom_site_fract_x
_atom_site_fract_y
_atom_site_fract_z
_atom_site_U_iso_or_equiv
_atom_site_adp_type
_atom_site_occupancy
_atom_site_symmetry_multiplicity
_atom_site_calc_flag
_atom_site_refinement_flags
S1 S 0.27495(3) 0.124835(16) 0.250020(17) 0.01221(7) Uani 1 1 d .
B1 B 0.2886(2) 0.2500 0.34251(11) 0.0115(2) Uani 1 2 d S
B2 B 0.0826(2) 0.2500 0.03432(12) 0.0116(2) Uani 1 2 d S
C1 C 0.52435(15) 0.10925(8) 0.21337(8) 0.01721(17) Uani 1 1 d .
H1A H 0.5239 0.0432 0.1734 0.026 Uiso 1 1 calc R
H1B H 0.6423 0.1100 0.2838 0.026 Uiso 1 1 calc R
H1C H 0.5425 0.1661 0.1630 0.026 Uiso 1 1 calc R
C2 C 0.07646(14) 0.14640(7) 0.11370(7) 0.01334(15) Uani 1 1 d .
H2A H 0.0809 0.0854 0.0647 0.016 Uiso 1 1 calc R
H2B H -0.0649 0.1456 0.1300 0.016 Uiso 1 1 calc R
C11 C 0.08282(19) 0.2500 0.39502(11) 0.0136(2) Uani 1 2 d S
H11 H -0.0499 0.2500 0.3298 0.016 Uiso 1 2 calc SR
C12 C 0.08640(15) 0.15027(8) 0.46697(8) 0.01735(17) Uani 1 1 d .
H12A H -0.0304 0.1544 0.5053 0.021 Uiso 1 1 calc R
H12B H 0.0565 0.0904 0.4139 0.021 Uiso 1 1 calc R
C13 C 0.29770(16) 0.13006(8) 0.55946(9) 0.01968(18) Uani 1 1 d .
H13A H 0.3019 0.1747 0.6268 0.024 Uiso 1 1 calc R
H13B H 0.2989 0.0573 0.5851 0.024 Uiso 1 1 calc R
C14 C 0.50119(15) 0.14986(8) 0.52005(8) 0.01763(17) Uani 1 1 d .
H14A H 0.5236 0.0902 0.4731 0.021 Uiso 1 1 calc R
H14B H 0.6246 0.1528 0.5890 0.021 Uiso 1 1 calc R
C15 C 0.49902(19) 0.2500 0.44926(11) 0.0137(2) Uani 1 2 d S
H15 H 0.6275 0.2500 0.4185 0.016 Uiso 1 2 calc SR
C21 C 0.26749(18) 0.2500 -0.03590(10) 0.0126(2) Uani 1 2 d S
H21 H 0.4100 0.2500 0.0220 0.015 Uiso 1 2 calc SR
C22 C 0.25104(14) 0.15056(7) -0.10882(8) 0.01573(16) Uani 1 1 d .
H22A H 0.3581 0.1545 -0.1536 0.019 Uiso 1 1 calc R
H22B H 0.2892 0.0908 -0.0560 0.019 Uiso 1 1 calc R
C23 C 0.03051(15) 0.12974(8) -0.19287(8) 0.01746(17) Uani 1 1 d .
H23A H 0.0155 0.1734 -0.2620 0.021 Uiso 1 1 calc R
H23B H 0.0248 0.0566 -0.2178 0.021 Uiso 1 1 calc R
C24 C -0.16061(14) 0.15086(8) -0.14296(8) 0.01683(17) Uani 1 1 d .
H24A H -0.1778 0.0910 -0.0950 0.020 Uiso 1 1 calc R
H24B H -0.2916 0.1557 -0.2075 0.020 Uiso 1 1 calc R
C25 C -0.14202(19) 0.2500 -0.06949(10) 0.0137(2) Uani 1 2 d S
H25 H -0.2629 0.2500 -0.0327 0.016 Uiso 1 2 calc SR

loop_
_atom_site_aniso_label
_atom_site_aniso_U_11
_atom_site_aniso_U_22
_atom_site_aniso_U_33
_atom_site_aniso_U_23
_atom_site_aniso_U_13
_atom_site_aniso_U_12
S1 0.01392(10) 0.01069(10) 0.01181(10) 0.00042(6) 0.00308(7) 0.00008(6)
B1 0.0121(5) 0.0125(5) 0.0099(5) 0.000 0.0030(4) 0.000
B2 0.0113(5) 0.0128(5) 0.0110(5) 0.000 0.0036(4) 0.000
C1 0.0160(4) 0.0193(4) 0.0170(4) -0.0001(3) 0.0056(3) 0.0039(3)
C2 0.0129(3) 0.0148(4) 0.0113(3) 0.0000(3) 0.0016(3) -0.0017(3)
C11 0.0114(5) 0.0160(5) 0.0136(5) 0.000 0.0036(4) 0.000
C12 0.0158(4) 0.0199(4) 0.0176(4) 0.0035(3) 0.0067(3) -0.0010(3)
C13 0.0194(4) 0.0248(5) 0.0162(4) 0.0077(3) 0.0071(3) 0.0025(3)
C14 0.0153(4) 0.0229(4) 0.0144(4) 0.0048(3) 0.0035(3) 0.0030(3)
C15 0.0121(5) 0.0174(5) 0.0118(5) 0.000 0.0037(4) 0.000
C21 0.0108(5) 0.0147(5) 0.0122(5) 0.000 0.0030(4) 0.000
C22 0.0151(4) 0.0181(4) 0.0148(4) -0.0025(3) 0.0054(3) 0.0011(3)
C23 0.0180(4) 0.0210(4) 0.0141(4) -0.0051(3) 0.0056(3) -0.0030(3)
C24 0.0137(3) 0.0219(4) 0.0146(4) -0.0030(3) 0.0034(3) -0.0039(3)
C25 0.0109(5) 0.0186(5) 0.0117(5) 0.000 0.0030(4) 0.000

loop_
_atom_type_symbol
_atom_type_description
_atom_type_scat_dispersion_real
_atom_type_scat_dispersion_imag
_atom_type_scat_source
C C 0.0033 0.0016 'International Tables Vol C Tables 4.2.6.8 and 6.1.1.4'
H H 0.0000 0.0000 'International Tables Vol C Tables 4.2.6.8 and 6.1.1.4'
B B 0.0013 0.0007 'International Tables Vol C Tables 4.2.6.8 and 6.1.1.4'
S S 0.1246 0.1234 'International Tables Vol C Tables 4.2.6.8 and 6.1.1.4'

loop_
_geom_angle_atom_site_label_1
_geom_angle_atom_site_label_2
_geom_angle_atom_site_label_3
_geom_angle
_geom_angle_site_symmetry_1
_geom_angle_site_symmetry_3
_geom_angle_publ_flag
C1 S1 C2 105.23(4) . . y
C1 S1 B1 109.02(5) . . y
C2 S1 B1 107.58(5) . . y
C15 B1 C11 107.48(10) . . y
C15 B1 S1 110.87(5) . 4_565 ?
C11 B1 S1 107.80(5) . 4_565 ?
C15 B1 S1 110.87(5) . . y
C11 B1 S1 107.80(5) . . y
S1 B1 S1 111.82(6) 4_565 . y
C25 B2 C21 103.27(9) . . y
C25 B2 C2 106.62(6) . . y
C21 B2 C2 115.61(6) . . y
C25 B2 C2 106.62(6) . 4_565 ?
C21 B2 C2 115.61(6) . 4_565 ?
C2 B2 C2 108.24(10) . 4_565 ?
S1 C1 H1A 109.5 . . n
S1 C1 H1B 109.5 . . n
H1A C1 H1B 109.5 . . n
S1 C1 H1C 109.5 . . n
H1A C1 H1C 109.5 . . n
H1B C1 H1C 109.5 . . n
B2 C2 S1 121.76(7) . . y
B2 C2 H2A 106.9 . . n
S1 C2 H2A 106.9 . . n
B2 C2 H2B 106.9 . . n
S1 C2 H2B 106.9 . . n
H2A C2 H2B 106.7 . . n
C12 C11 C12 112.47(11) . 4_565 ?
C12 C11 B1 109.09(6) . . y
C12 C11 B1 109.09(7) 4_565 . y
C12 C11 H11 108.7 . . n
C12 C11 H11 108.7 4_565 . n
B1 C11 H11 108.7 . . n
C13 C12 C11 115.00(8) . . y
C13 C12 H12A 108.5 . . n
C11 C12 H12A 108.5 . . n
C13 C12 H12B 108.5 . . n
C11 C12 H12B 108.5 . . n
H12A C12 H12B 107.5 . . n
C14 C13 C12 114.86(8) . . y
C14 C13 H13A 108.6 . . n
C12 C13 H13A 108.6 . . n
C14 C13 H13B 108.6 . . n
C12 C13 H13B 108.6 . . n
H13A C13 H13B 107.5 . . n
C13 C14 C15 115.25(8) . . y
C13 C14 H14A 108.5 . . n
C15 C14 H14A 108.5 . . n
C13 C14 H14B 108.5 . . n
C15 C14 H14B 108.5 . . n
H14A C14 H14B 107.5 . . n
C14 C15 C14 113.41(11) . 4_565 ?
C14 C15 B1 108.77(7) . . y
C14 C15 B1 108.77(7) 4_565 . y
C14 C15 H15 108.6 . . n
C14 C15 H15 108.6 4_565 . n
B1 C15 H15 108.6 . . n
C22 C21 C22 112.61(10) 4_565 . y
C22 C21 B2 110.13(6) 4_565 . y
C22 C21 B2 110.13(6) . . y
C22 C21 H21 107.9 4_565 . n
C22 C21 H21 107.9 . . n
B2 C21 H21 107.9 . . n
C23 C22 C21 115.48(8) . . y
C23 C22 H22A 108.4 . . n
C21 C22 H22A 108.4 . . n
C23 C22 H22B 108.4 . . n
C21 C22 H22B 108.4 . . n
H22A C22 H22B 107.5 . . n
C24 C23 C22 114.63(7) . . y
C24 C23 H23A 108.6 . . n
C22 C23 H23A 108.6 . . n
C24 C23 H23B 108.6 . . n
C22 C23 H23B 108.6 . . n
H23A C23 H23B 107.6 . . n
C23 C24 C25 115.03(8) . . y
C23 C24 H24A 108.5 . . n
C25 C24 H24A 108.5 . . n
C23 C24 H24B 108.5 . . n
C25 C24 H24B 108.5 . . n
H24A C24 H24B 107.5 . . n
C24 C25 C24 112.17(11) 4_565 . y
C24 C25 B2 110.67(6) 4_565 . y
C24 C25 B2 110.67(6) . . y
C24 C25 H25 107.7 4_565 . n
C24 C25 H25 107.7 . . n
B2 C25 H25 107.7 . . n

loop_
_geom_bond_atom_site_label_1
_geom_bond_atom_site_label_2
_geom_bond_distance
_geom_bond_site_symmetry_2
_geom_bond_publ_flag
S1 C1 1.8018(9) . y
S1 C2 1.8196(9) . y
S1 B1 1.9534(8) . y
B1 C15 1.6081(18) . y
B1 C11 1.6258(18) . y
B1 S1 1.9534(8) 4_565 ?
B2 C25 1.6498(18) . y
B2 C21 1.6447(18) . y
B2 C2 1.6526(12) . y
B2 C2 1.6526(12) 4_565 ?
C1 H1A 0.9800 . n
C1 H1B 0.9800 . n
C1 H1C 0.9800 . n
C2 H2A 0.9900 . n
C2 H2B 0.9900 . n
C11 C12 1.5504(12) . y
C11 C12 1.5505(12) 4_565 ?
C11 H11 1.0000 . n
C12 C13 1.5427(14) . y
C12 H12A 0.9900 . n
C12 H12B 0.9900 . n
C13 C14 1.5416(14) . y
C13 H13A 0.9900 . n
C13 H13B 0.9900 . n
C14 C15 1.5484(12) . y
C14 H14A 0.9900 . n
C14 H14B 0.9900 . n
C15 C14 1.5484(12) 4_565 ?
C15 H15 1.0000 . n
C21 C22 1.5447(11) 4_565 ?
C21 C22 1.5447(11) . y
C21 H21 1.0000 . n
C22 C23 1.5420(13) . y
C22 H22A 0.9900 . n
C22 H22B 0.9900 . n
C23 C24 1.5426(13) . y
C23 H23A 0.9900 . n
C23 H23B 0.9900 . n
C24 C25 1.5440(12) . y
C24 H24A 0.9900 . n
C24 H24B 0.9900 . n
C25 C24 1.5440(12) 4_565 ?
C25 H25 1.0000 . n
